data_7005478
loop_
_publ_author_name
'Chesman, Anthony S. R.'
'Turner, David R.'
'Izgorodina, Ekaterina I.'
'Batten, Stuart R.'
'Deacon, Glen B.'

_publ_section_title
;
 Homoleptic 12-coordinate lanthanoids with eta(2)-nitroso ligands.
;
_journal_issue 14
_journal_name_full 'Dalton transactions (Cambridge, England : 2003)'
_journal_page_first 1371
_journal_page_last 1373
_journal_paper_doi 10.1039/b702473h
_journal_year 2007
_chemical_formula_moiety 'C18 Ce1 N18 O6,3(N1 C8 H20)'
_chemical_formula_sum 'C42 H60 Ce N21 O6'
_chemical_formula_weight 1095.23
_chemical_name_common 'tetraethylammonium hexa(dicyanonitrosomethanido)cerate'
_chemical_name_systematic
;
tetraethylammonium hexa(dicyanonitrosomethanido)cerate
;
_space_group_IT_number 206
_symmetry_cell_setting cubic
_symmetry_space_group_name_Hall '-I 2b 2c 3'
_symmetry_space_group_name_H-M 'I a -3'
_atom_sites_solution_hydrogens geom
_atom_sites_solution_primary direct
_atom_sites_solution_secondary difmap
_audit_creation_method SHELXL-97
_cell_angle_alpha 90.00
_cell_angle_beta 90.00
_cell_angle_gamma 90.00
_cell_formula_units_Z 8
_cell_length_a 22.535(3)
_cell_length_b 22.535(3)
_cell_length_c 22.535(3)
_cell_measurement_reflns_used 12456
_cell_measurement_temperature 123(2)
_cell_volume 11444(3)
_computing_cell_refinement 'DENZO-SMN (Otwinowski & Minor, 1997)'
_computing_data_collection 'Collect (Hooft, 1999)'
_computing_data_reduction 'DENZO-SMN (Otwinowski & Minor, 1997)'
_computing_molecular_graphics 'X-Seed (Barbour, 1999)'
_computing_publication_material 'CIFTAB (Sheldrick, 1997)'
_computing_structure_refinement 'SHELXL-97 (Sheldrick, 1997)'
_computing_structure_solution 'SHELXS-97 (Sheldrick, 1990)'
_diffrn_ambient_temperature 123(2)
_diffrn_measured_fraction_theta_full 0.997
_diffrn_measured_fraction_theta_max 0.997
_diffrn_measurement_device_type 'Nonius KappaCCD'
_diffrn_measurement_method 'phi scan'
_diffrn_radiation_monochromator graphite
_diffrn_radiation_source 'fine-focus sealed tube'
_diffrn_radiation_type MoK\a
_diffrn_radiation_wavelength 0.71073
_diffrn_reflns_av_R_equivalents 0.0581
_diffrn_reflns_av_sigmaI/netI 0.0592
_diffrn_reflns_limit_h_max 14
_diffrn_reflns_limit_h_min -29
_diffrn_reflns_limit_k_max 24
_diffrn_reflns_limit_k_min -18
_diffrn_reflns_limit_l_max 9
_diffrn_reflns_limit_l_min -28
_diffrn_reflns_number 10633
_diffrn_reflns_theta_full 27.48
_diffrn_reflns_theta_max 27.48
_diffrn_reflns_theta_min 1.81
_exptl_absorpt_coefficient_mu 0.855
_exptl_absorpt_correction_T_max 0.9666
_exptl_absorpt_correction_T_min 0.8754
_exptl_absorpt_correction_type empirical
_exptl_absorpt_process_details SORTAV
_exptl_crystal_colour purple
_exptl_crystal_density_diffrn 1.271
_exptl_crystal_density_method 'not measured'
_exptl_crystal_description plate
_exptl_crystal_F_000 4520
_exptl_crystal_size_max 0.16
_exptl_crystal_size_mid 0.14
_exptl_crystal_size_min 0.04
_refine_diff_density_max 0.347
_refine_diff_density_min -0.358
_refine_diff_density_rms 0.076
_refine_ls_extinction_method none
_refine_ls_goodness_of_fit_ref 0.920
_refine_ls_hydrogen_treatment constr
_refine_ls_matrix_type full
_refine_ls_number_parameters 109
_refine_ls_number_reflns 2199
_refine_ls_number_restraints 0
_refine_ls_restrained_S_all 0.920
_refine_ls_R_factor_all 0.0910
_refine_ls_R_factor_gt 0.0303
_refine_ls_shift/su_max 0.000
_refine_ls_shift/su_mean 0.000
_refine_ls_structure_factor_coef Fsqd
_refine_ls_weighting_details 'calc w=1/[\s^2^(Fo^2^)+(0.0433P)^2^+0.0000P] where P=(Fo^2^+2Fc^2^)/3'
_refine_ls_weighting_scheme calc
_refine_ls_wR_factor_gt 0.0681
_refine_ls_wR_factor_ref 0.0863
_reflns_number_gt 1164
_reflns_number_total 2199
_reflns_threshold_expression >2sigma(I)
_cod_data_source_file b702473h.txt
_cod_data_source_block c:\docume~1\owner\mydocu~1\xray\anthony\ac1591\swap
_cod_depositor_comments
;
The following automatic conversions were performed:
'_exptl_absorpt_correction_type' value 'Empirical' changed to 'empirical'
according to '/home/saulius/struct/CIF-dictionaries/cif_core.dic'
dictionary named 'cif_core.dic' version 2.4.1 from 2010-06-29.

Automatic conversion script
Id: cif_fix_enum 1527 2010-12-29 10:47:43Z saulius 
;
_cod_original_cell_volume 11444(2)
_cod_original_sg_symbol_H-M Ia-3
_cod_original_formula_sum 'C42 H60 Ce1 N21 O6'
_cod_database_code 7005478

loop_
_symmetry_equiv_pos_as_xyz
'x, y, z'
'z, x, y'
'y, z, x'
'-y, -z+1/2, x'
'z, -x, -y+1/2'
'-y+1/2, z, -x'
'-z, -x+1/2, y'
'-z+1/2, x, -y'
'y, -z, -x+1/2'
'-x, -y+1/2, z'
'x, -y, -z+1/2'
'-x+1/2, y, -z'
'x+1/2, y+1/2, z+1/2'
'z+1/2, x+1/2, y+1/2'
'y+1/2, z+1/2, x+1/2'
'-y+1/2, -z+1, x+1/2'
'z+1/2, -x+1/2, -y+1'
'-y+1, z+1/2, -x+1/2'
'-z+1/2, -x+1, y+1/2'
'-z+1, x+1/2, -y+1/2'
'y+1/2, -z+1/2, -x+1'
'-x+1/2, -y+1, z+1/2'
'x+1/2, -y+1/2, -z+1'
'-x+1, y+1/2, -z+1/2'
'-x, -y, -z'
'-z, -x, -y'
'-y, -z, -x'
'y, z-1/2, -x'
'-z, x, y-1/2'
'y-1/2, -z, x'
'z, x-1/2, -y'
'z-1/2, -x, y'
'-y, z, x-1/2'
'x, y-1/2, -z'
'-x, y, z-1/2'
'x-1/2, -y, z'
'-x+1/2, -y+1/2, -z+1/2'
'-z+1/2, -x+1/2, -y+1/2'
'-y+1/2, -z+1/2, -x+1/2'
'y+1/2, z, -x+1/2'
'-z+1/2, x+1/2, y'
'y, -z+1/2, x+1/2'
'z+1/2, x, -y+1/2'
'z, -x+1/2, y+1/2'
'-y+1/2, z+1/2, x'
'x+1/2, y, -z+1/2'
'-x+1/2, y+1/2, z'
'x, -y+1/2, z+1/2'

loop_
_atom_site_label
_atom_site_type_symbol
_atom_site_fract_x
_atom_site_fract_y
_atom_site_fract_z
_atom_site_U_iso_or_equiv
_atom_site_adp_type
_atom_site_occupancy
_atom_site_symmetry_multiplicity
_atom_site_calc_flag
_atom_site_refinement_flags
_atom_site_disorder_assembly
_atom_site_disorder_group
Ce1 Ce 0.5000 0.5000 0.5000 0.02302(12) Uani 1 6 d S . .
O1 O 0.41879(8) 0.55642(8) 0.44615(8) 0.0335(5) Uani 1 1 d . . .
N1 N 0.43403(9) 0.51606(10) 0.40797(10) 0.0304(5) Uani 1 1 d . . .
C1 C 0.40539(12) 0.51323(11) 0.35750(12) 0.0292(7) Uani 1 1 d . . .
N2 N 0.43569(12) 0.43012(12) 0.28552(11) 0.0547(7) Uani 1 1 d . . .
C3 C 0.35851(12) 0.55393(13) 0.34402(11) 0.0335(7) Uani 1 1 d . . .
C2 C 0.42173(13) 0.46734(14) 0.31765(13) 0.0392(8) Uani 1 1 d . . .
N4 N 0.65523(14) 0.5000 0.2500 0.0319(8) Uani 1 2 d S . .
C4 C 0.61695(13) 0.49023(12) 0.19548(12) 0.0364(7) Uani 1 1 d . . .
H4A H 0.5941 0.5269 0.1877 0.044 Uiso 1 1 calc R . .
H4B H 0.6433 0.4835 0.1610 0.044 Uiso 1 1 calc R . .
N3 N 0.32116(11) 0.58736(12) 0.33573(10) 0.0485(7) Uani 1 1 d . . .
C5 C 0.57402(14) 0.43891(14) 0.19978(13) 0.0540(9) Uani 1 1 d . . .
H5A H 0.5961 0.4021 0.2070 0.081 Uiso 1 1 calc R . .
H5B H 0.5518 0.4355 0.1626 0.081 Uiso 1 1 calc R . .
H5C H 0.5463 0.4459 0.2326 0.081 Uiso 1 1 calc R . .
C6 C 0.69313(13) 0.44598(14) 0.26312(12) 0.0441(8) Uani 1 1 d . . .
H6A H 0.7178 0.4546 0.2984 0.053 Uiso 1 1 calc R . .
H6B H 0.6666 0.4125 0.2735 0.053 Uiso 1 1 calc R . .
C7 C 0.73369(14) 0.42629(16) 0.21299(15) 0.0645(10) Uani 1 1 d . . .
H7A H 0.7097 0.4140 0.1789 0.097 Uiso 1 1 calc R . .
H7B H 0.7581 0.3928 0.2263 0.097 Uiso 1 1 calc R . .
H7C H 0.7595 0.4593 0.2014 0.097 Uiso 1 1 calc R . .

loop_
_atom_site_aniso_label
_atom_site_aniso_U_11
_atom_site_aniso_U_22
_atom_site_aniso_U_33
_atom_site_aniso_U_23
_atom_site_aniso_U_13
_atom_site_aniso_U_12
Ce1 0.02302(12) 0.02302(12) 0.02302(12) -0.00170(10) -0.00170(10) -0.00170(10)
O1 0.0351(11) 0.0340(11) 0.0315(11) -0.0063(9) -0.0047(9) 0.0024(9)
N1 0.0314(14) 0.0291(13) 0.0307(14) -0.0011(10) -0.0007(11) -0.0027(10)
C1 0.0299(16) 0.0319(17) 0.0260(16) 0.0011(12) -0.0054(13) -0.0018(12)
N2 0.074(2) 0.0497(18) 0.0401(17) -0.0047(14) -0.0078(14) 0.0040(15)
C3 0.0328(17) 0.0441(18) 0.0235(15) -0.0008(13) -0.0039(13) -0.0040(14)
C2 0.0434(19) 0.041(2) 0.0328(19) 0.0016(15) -0.0061(14) -0.0003(15)
N4 0.0372(19) 0.039(2) 0.0198(16) 0.0001(15) 0.000 0.000
C4 0.0413(18) 0.046(2) 0.0220(16) 0.0024(13) -0.0036(13) -0.0026(14)
N3 0.0386(16) 0.0623(19) 0.0447(16) 0.0042(14) -0.0051(13) 0.0107(14)
C5 0.058(2) 0.064(2) 0.0396(19) -0.0011(17) -0.0123(16) -0.0162(18)
C6 0.0448(19) 0.050(2) 0.037(2) -0.0005(14) -0.0056(14) 0.0108(16)
C7 0.070(2) 0.078(3) 0.045(2) -0.011(2) 0.0055(18) 0.026(2)

loop_
_atom_type_symbol
_atom_type_description
_atom_type_scat_dispersion_real
_atom_type_scat_dispersion_imag
_atom_type_scat_source
C C 0.0033 0.0016 'International Tables Vol C Tables 4.2.6.8 and 6.1.1.4'
H H 0.0000 0.0000 'International Tables Vol C Tables 4.2.6.8 and 6.1.1.4'
N N 0.0061 0.0033 'International Tables Vol C Tables 4.2.6.8 and 6.1.1.4'
O O 0.0106 0.0060 'International Tables Vol C Tables 4.2.6.8 and 6.1.1.4'
Ce Ce -0.2486 2.6331 'International Tables Vol C Tables 4.2.6.8 and 6.1.1.4'

loop_
_geom_angle_atom_site_label_1
_geom_angle_atom_site_label_2
_geom_angle_atom_site_label_3
_geom_angle
_geom_angle_site_symmetry_1
_geom_angle_site_symmetry_3
_geom_angle_publ_flag
O1 Ce1 O1 104.84(4) 3 . ?
O1 Ce1 O1 75.16(4) 3 26_666 ?
O1 Ce1 O1 75.16(4) . 26_666 ?
O1 Ce1 O1 104.84(4) 3 2 ?
O1 Ce1 O1 104.84(4) . 2 ?
O1 Ce1 O1 180.0 26_666 2 ?
O1 Ce1 O1 180.0 3 27_666 ?
O1 Ce1 O1 75.16(4) . 27_666 ?
O1 Ce1 O1 104.84(4) 26_666 27_666 ?
O1 Ce1 O1 75.16(4) 2 27_666 ?
O1 Ce1 O1 75.16(4) 3 25_666 ?
O1 Ce1 O1 180.0 . 25_666 ?
O1 Ce1 O1 104.84(4) 26_666 25_666 ?
O1 Ce1 O1 75.16(4) 2 25_666 ?
O1 Ce1 O1 104.84(4) 27_666 25_666 ?
O1 Ce1 N1 29.39(5) 3 3 ?
O1 Ce1 N1 103.22(6) . 3 ?
O1 Ce1 N1 102.96(7) 26_666 3 ?
O1 Ce1 N1 77.04(7) 2 3 ?
O1 Ce1 N1 150.61(5) 27_666 3 ?
O1 Ce1 N1 76.78(6) 25_666 3 ?
O1 Ce1 N1 103.22(6) 3 2 ?
O1 Ce1 N1 77.04(7) . 2 ?
O1 Ce1 N1 150.61(5) 26_666 2 ?
O1 Ce1 N1 29.39(5) 2 2 ?
O1 Ce1 N1 76.78(6) 27_666 2 ?
O1 Ce1 N1 102.96(7) 25_666 2 ?
N1 Ce1 N1 74.33(8) 3 2 ?
O1 Ce1 N1 77.04(7) 3 . ?
O1 Ce1 N1 29.39(5) . . ?
O1 Ce1 N1 76.78(6) 26_666 . ?
O1 Ce1 N1 103.22(6) 2 . ?
O1 Ce1 N1 102.96(7) 27_666 . ?
O1 Ce1 N1 150.61(5) 25_666 . ?
N1 Ce1 N1 74.33(8) 3 . ?
N1 Ce1 N1 74.33(8) 2 . ?
O1 Ce1 N1 150.61(5) 3 27_666 ?
O1 Ce1 N1 76.78(6) . 27_666 ?
O1 Ce1 N1 77.04(7) 26_666 27_666 ?
O1 Ce1 N1 102.96(7) 2 27_666 ?
O1 Ce1 N1 29.39(5) 27_666 27_666 ?
O1 Ce1 N1 103.22(6) 25_666 27_666 ?
N1 Ce1 N1 180.00(7) 3 27_666 ?
N1 Ce1 N1 105.67(8) 2 27_666 ?
N1 Ce1 N1 105.67(8) . 27_666 ?
O1 Ce1 N1 76.78(6) 3 26_666 ?
O1 Ce1 N1 102.96(7) . 26_666 ?
O1 Ce1 N1 29.39(5) 26_666 26_666 ?
O1 Ce1 N1 150.61(5) 2 26_666 ?
O1 Ce1 N1 103.22(6) 27_666 26_666 ?
O1 Ce1 N1 77.04(7) 25_666 26_666 ?
N1 Ce1 N1 105.67(8) 3 26_666 ?
N1 Ce1 N1 180.00(7) 2 26_666 ?
N1 Ce1 N1 105.67(8) . 26_666 ?
N1 Ce1 N1 74.33(8) 27_666 26_666 ?
O1 Ce1 N1 102.96(7) 3 25_666 ?
O1 Ce1 N1 150.61(5) . 25_666 ?
O1 Ce1 N1 103.22(6) 26_666 25_666 ?
O1 Ce1 N1 76.78(6) 2 25_666 ?
O1 Ce1 N1 77.04(7) 27_666 25_666 ?
O1 Ce1 N1 29.39(5) 25_666 25_666 ?
N1 Ce1 N1 105.67(8) 3 25_666 ?
N1 Ce1 N1 105.67(8) 2 25_666 ?
N1 Ce1 N1 180.0 . 25_666 ?
N1 Ce1 N1 74.33(8) 27_666 25_666 ?
N1 Ce1 N1 74.33(8) 26_666 25_666 ?
N1 O1 Ce1 77.01(13) . . ?
O1 N1 C1 118.7(2) . . ?
O1 N1 Ce1 73.60(13) . . ?
C1 N1 Ce1 167.57(19) . . ?
N1 C1 C2 117.2(2) . . ?
N1 C1 C3 121.1(2) . . ?
C2 C1 C3 121.6(2) . . ?
N3 C3 C1 177.0(3) . . ?
N2 C2 C1 179.2(3) . . ?
C4 N4 C4 110.7(3) . 11_565 ?
C4 N4 C6 106.19(14) . 11_565 ?
C4 N4 C6 111.20(15) 11_565 11_565 ?
C4 N4 C6 111.20(15) . . ?
C4 N4 C6 106.19(14) 11_565 . ?
C6 N4 C6 111.4(3) 11_565 . ?
C5 C4 N4 115.0(2) . . ?
C5 C4 H4A 108.5 . . ?
N4 C4 H4A 108.5 . . ?
C5 C4 H4B 108.5 . . ?
N4 C4 H4B 108.5 . . ?
H4A C4 H4B 107.5 . . ?
C4 C5 H5A 109.5 . . ?
C4 C5 H5B 109.5 . . ?
H5A C5 H5B 109.5 . . ?
C4 C5 H5C 109.5 . . ?
H5A C5 H5C 109.5 . . ?
H5B C5 H5C 109.5 . . ?
C7 C6 N4 115.4(2) . . ?
C7 C6 H6A 108.4 . . ?
N4 C6 H6A 108.4 . . ?
C7 C6 H6B 108.4 . . ?
N4 C6 H6B 108.4 . . ?
H6A C6 H6B 107.5 . . ?
C6 C7 H7A 109.5 . . ?
C6 C7 H7B 109.5 . . ?
H7A C7 H7B 109.5 . . ?
C6 C7 H7C 109.5 . . ?
H7A C7 H7C 109.5 . . ?
H7B C7 H7C 109.5 . . ?

loop_
_geom_bond_atom_site_label_1
_geom_bond_atom_site_label_2
_geom_bond_distance
_geom_bond_site_symmetry_2
_geom_bond_publ_flag
Ce1 O1 2.5374(18) 3 ?
Ce1 O1 2.5374(18) . ?
Ce1 O1 2.5374(18) 26_666 ?
Ce1 O1 2.5374(18) 2 ?
Ce1 O1 2.5374(18) 27_666 ?
Ce1 O1 2.5374(18) 25_666 ?
Ce1 N1 2.577(2) 3 ?
Ce1 N1 2.577(2) 2 ?
Ce1 N1 2.577(2) . ?
Ce1 N1 2.577(2) 27_666 ?
Ce1 N1 2.577(2) 26_666 ?
Ce1 N1 2.577(2) 25_666 ?
O1 N1 1.298(2) . ?
N1 C1 1.309(3) . ?
C1 C2 1.418(4) . ?
C1 C3 1.432(4) . ?
N2 C2 1.152(3) . ?
C3 N3 1.145(3) . ?
N4 C4 1.517(3) . ?
N4 C4 1.517(3) 11_565 ?
N4 C6 1.516(3) 11_565 ?
N4 C6 1.516(3) . ?
C4 C5 1.511(3) . ?
C4 H4A 0.9900 . ?
C4 H4B 0.9900 . ?
C5 H5A 0.9800 . ?
C5 H5B 0.9800 . ?
C5 H5C 0.9800 . ?
C6 C7 1.519(4) . ?
C6 H6A 0.9900 . ?
C6 H6B 0.9900 . ?
C7 H7A 0.9800 . ?
C7 H7B 0.9800 . ?
C7 H7C 0.9800 . ?
